data_1530878
loop_
_publ_author_name
'Tietze, H.R.'

_publ_section_title
;
 The crystal and molecular structure of oxovanadium(V) orthophosphate
 dihydrate, V O P O4 (H2 O)2
;
_journal_name_full 'Australian Journal of Chemistry'
_journal_page_first 2035
_journal_page_last 2038
_journal_volume 34
_journal_year 1981
_chemical_formula_sum 'H4 O7 P V'
_chemical_name_systematic '(V O) (P O4) (H2 O)2'
_space_group_IT_number 129
_symmetry_space_group_name_Hall '-P 4a 2a'
_symmetry_space_group_name_H-M 'P 4/n m m :2'
_cell_angle_alpha 90
_cell_angle_beta 90
_cell_angle_gamma 90
_cell_formula_units_Z 2
_cell_length_a 6.202
_cell_length_b 6.202
_cell_length_c 7.41
_cell_volume 285.024
_citation_journal_id_ASTM AJCHAS
_cod_data_source_file Tietze_AJCHAS_1981_616.cif
_cod_data_source_block H4O7P1V1
_cod_original_cell_volume 285.0242
_cod_original_formula_sum 'H4 O7 P1 V1'
_cod_database_code 1530878

loop_
_symmetry_equiv_pos_as_xyz
x,y,z
-y+1/2,x,z
-x+1/2,-y+1/2,z
y,-x+1/2,z
x+1/2,-y,-z
y+1/2,x+1/2,-z
-x,y+1/2,-z
-y,-x,-z
-x,-y,-z
y-1/2,-x,-z
x-1/2,y-1/2,-z
-y,x-1/2,-z
-x-1/2,y,z
-y-1/2,-x-1/2,z
x,-y-1/2,z
y,x,z

loop_
_atom_site_label
_atom_site_type_symbol
_atom_site_fract_x
_atom_site_fract_y
_atom_site_fract_z
_atom_site_occupancy
_atom_site_U_iso_or_equiv
V1 V+5 0.25 0.25 0.4137 1 0.0
O4 O-2 0.25 0.25 0.6251 1 0.0
O3 O-2 0.75 0.25 0 1 0.0
P1 P+5 0.75 0.25 0.5 1 0.0
O2 O-2 0.25 0.25 0.1123 1 0.0
O1 O-2 0.25 0.946 0.3742 1 0.0
